data_4340206
loop_
_publ_author_name
'Company, Anna'
'G\'omez, Laura'
'L\'opez Valbuena, Josep Maria'
'Mas-Ballest\'e, Ruben'
'Benet-Buchholz, Jordi'
'Llobet, Antoni'
'Costas, Miquel'

_publ_contact_author
;
    Dr. Benet-Buchholz, Jordi
    Institut Catal\`a d'Investigaci\'o Qu\'imica (ICIQ)    
    X-ray Diffraction Unit
    Avgda. Pa\=isos Catalans 16
    E-43007 Tarragona, Spain
;
_publ_section_title
;
 Isomeric molecular rectangles resulting from self-assembly of dicopper
 complexes of macrocyclic ligands.
;
_journal_issue 6
_journal_name_full 'Inorganic chemistry'
_journal_page_first 2501
_journal_page_last 2508
_journal_paper_doi 10.1021/ic051759k
_journal_volume 45
_journal_year 2006
_chemical_formula_sum 'C81 H115.5 Cl4 Cu4 N14.5 O25'
_chemical_formula_weight 2088.34
_chemical_name_systematic
;

 ?

;
_space_group_IT_number 15
_symmetry_cell_setting monoclinic
_symmetry_space_group_name_Hall '-C 2yc'
_symmetry_space_group_name_H-M 'C 1 2/c 1'
_atom_sites_solution_hydrogens geom
_atom_sites_solution_primary direct
_atom_sites_solution_secondary difmap
_audit_creation_method SHELXL-97
_cell_angle_alpha 90.00
_cell_angle_beta 127.805(5)
_cell_angle_gamma 90.00
_cell_formula_units_Z 4
_cell_length_a 41.432(5)
_cell_length_b 12.453(2)
_cell_length_c 26.216(3)
_cell_measurement_reflns_used 5951
_cell_measurement_temperature 100(2)
_cell_measurement_theta_max 32.73
_cell_measurement_theta_min 3.06
_cell_volume 10687(3)
_computing_cell_refinement 'Bruker-Nonius Apex v1.0-22 2002'
_computing_data_collection 'Bruker-Nonius Apex v1.0-22 2002'
_computing_data_reduction 'SAINT+ Version 7.06A Bruker-Nonius, 2004'
_computing_molecular_graphics 'Shelxtl Version 6.12 (Sheldrick, 2001)'
_computing_publication_material 'Shelxtl Version 6.12 (Sheldrick, 2001)'
_computing_structure_refinement 'Shelxtl Version 6.12 (Sheldrick, 2001)'
_computing_structure_solution 'Shelxtl Version 6.12 (Sheldrick, 2001)'
_diffrn_ambient_temperature 100(2)
_diffrn_detector_area_resol_mean 512
_diffrn_detector_type '4K CCD area detector APEX II'
_diffrn_measured_fraction_theta_full 0.964
_diffrn_measured_fraction_theta_max 0.964
_diffrn_measurement_device_type 'Kappa 4-axis goniometer bruker-nonius'
_diffrn_measurement_method
;
 Fullsphere data collection, phi and omega scans
;
_diffrn_measurement_specimen_support 'magnetic support whith 10 micron nylon fiber cryoloop'
_diffrn_radiation_monochromator 'Multilayer Montel 200 mirrors'
_diffrn_radiation_type MoK\a
_diffrn_radiation_wavelength 0.71073
_diffrn_reflns_av_R_equivalents 0.0608
_diffrn_reflns_av_sigmaI/netI 0.0625
_diffrn_reflns_limit_h_max 43
_diffrn_reflns_limit_h_min -63
_diffrn_reflns_limit_k_max 19
_diffrn_reflns_limit_k_min -18
_diffrn_reflns_limit_l_max 40
_diffrn_reflns_limit_l_min -36
_diffrn_reflns_number 78964
_diffrn_reflns_theta_full 33.22
_diffrn_reflns_theta_max 33.22
_diffrn_reflns_theta_min 2.90
_diffrn_source 'rotating anode X-ray tube'
_diffrn_source_current 90
_diffrn_source_power 50
_diffrn_source_size '3 mm x 0.3 mm fine focus'
_diffrn_source_type 'Bruker-Nonius FR 591'
_exptl_absorpt_coefficient_mu 0.956
_exptl_absorpt_correction_T_max 1.000000
_exptl_absorpt_correction_T_min 0.398790
_exptl_absorpt_correction_type empirical
_exptl_absorpt_process_details
; 
 SADABS Version 2.1 2003 Bruker-Nonius
 Blessing, Acta Cryst. (1995) A51 33-38
;
_exptl_crystal_colour blue
_exptl_crystal_density_diffrn 1.298
_exptl_crystal_density_method 'not measured'
_exptl_crystal_description plate
_exptl_crystal_F_000 4348
_exptl_crystal_size_max 0.30
_exptl_crystal_size_mid 0.10
_exptl_crystal_size_min 0.03
_refine_diff_density_max 2.097
_refine_diff_density_min -1.033
_refine_diff_density_rms 0.120
_refine_ls_extinction_method none
_refine_ls_goodness_of_fit_ref 1.040
_refine_ls_hydrogen_treatment noref
_refine_ls_matrix_type full
_refine_ls_number_parameters 616
_refine_ls_number_reflns 19778
_refine_ls_number_restraints 0
_refine_ls_restrained_S_all 1.040
_refine_ls_R_factor_all 0.0974
_refine_ls_R_factor_gt 0.0687
_refine_ls_shift/su_max 0.001
_refine_ls_shift/su_mean 0.000
_refine_ls_structure_factor_coef Fsqd
_refine_ls_weighting_details 'calc w=1/[\s^2^(Fo^2^)+(0.1153P)^2^+37.1288P] where P=(Fo^2^+2Fc^2^)/3'
_refine_ls_weighting_scheme calc
_refine_ls_wR_factor_gt 0.2023
_refine_ls_wR_factor_ref 0.2268
_reflns_number_gt 14257
_reflns_number_total 19778
_reflns_threshold_expression >2sigma(I)
_cod_data_source_file ic051759ksi20051011_104311.cif
_cod_data_source_block lgl2p9_0m_4
_cod_depositor_comments
;
The following automatic conversions were performed:
'_diffrn_measurement_specimen_suppport' tag replaced with
'_diffrn_measurement_specimen_support'.

Automatic conversion script
Id: cif_correct_tags 1440 2010-10-19 06:21:57Z saulius 

The following automatic conversions were performed:

'_symmetry_cell_setting' value 'Monoclinic' changed to 'monoclinic'
according to
/usr/data/users/saulius/automatic-downloads/retrospective/ACS/lib/dictionaries/cif_core.dic
dictionary named 'cif_core.dic' version 2.4.2 from 2011-04-26.

Automatic conversion script
Id: cif_fix_values 2281 2013-09-26 08:29:07Z andrius 
;
_cod_original_sg_symbol_H-M C2/c
_cod_original_formula_sum 'C81 H115.50 Cl4 Cu4 N14.50 O25'
_cod_database_code 4340206

loop_
_symmetry_equiv_pos_as_xyz
'x, y, z'
'-x, y, -z+1/2'
'x+1/2, y+1/2, z'
'-x+1/2, y+1/2, -z+1/2'
'-x, -y, -z'
'x, -y, z-1/2'
'-x+1/2, -y+1/2, -z'
'x+1/2, -y+1/2, z-1/2'

loop_
_atom_site_label
_atom_site_type_symbol
_atom_site_fract_x
_atom_site_fract_y
_atom_site_fract_z
_atom_site_U_iso_or_equiv
_atom_site_adp_type
_atom_site_occupancy
_atom_site_symmetry_multiplicity
_atom_site_calc_flag
_atom_site_refinement_flags
Cu1 Cu 0.861059(10) 0.89948(3) 0.167175(14) 0.02180(9) Uani 1 1 d .
N1 N 0.83505(7) 1.0450(2) 0.12125(11) 0.0248(4) Uani 1 1 d .
C1 C 0.86781(10) 1.1241(3) 0.14083(15) 0.0298(5) Uani 1 1 d .
H1A H 0.8555 1.1896 0.1150 0.045 Uiso 1 1 calc R
H1B H 0.8865 1.0932 0.1337 0.045 Uiso 1 1 calc R
H1C H 0.8830 1.1416 0.1867 0.045 Uiso 1 1 calc R
O1 O 0.90119(6) 0.95935(18) 0.25395(9) 0.0268(4) Uani 1 1 d .
Cu2 Cu 0.850508(10) 0.80652(3) 0.425000(15) 0.02603(10) Uani 1 1 d .
N2 N 0.82814(7) 0.8339(2) 0.07991(11) 0.0247(4) Uani 1 1 d .
C2 C 0.81108(9) 1.0228(3) 0.05012(13) 0.0286(5) Uani 1 1 d .
H2A H 0.8290 1.0305 0.0374 0.034 Uiso 1 1 calc R
H2B H 0.7885 1.0751 0.0250 0.034 Uiso 1 1 calc R
O2 O 0.92994(7) 0.90986(19) 0.20895(10) 0.0300(4) Uani 1 1 d .
N3 N 0.86672(8) 0.7441(2) 0.20218(11) 0.0261(4) Uani 1 1 d .
C3 C 0.79395(9) 0.9093(3) 0.03567(13) 0.0286(5) Uani 1 1 d .
H3A H 0.7729 0.9042 0.0423 0.034 Uiso 1 1 calc R
H3B H 0.7811 0.8907 -0.0098 0.034 Uiso 1 1 calc R
O3 O 0.90914(7) 0.8387(2) 0.48121(9) 0.0295(4) Uani 1 1 d .
C4 C 0.85437(9) 0.8188(3) 0.05961(14) 0.0304(6) Uani 1 1 d .
H4A H 0.8388 0.7820 0.0178 0.046 Uiso 1 1 calc R
H4B H 0.8783 0.7754 0.0919 0.046 Uiso 1 1 calc R
H4C H 0.8634 0.8889 0.0558 0.046 Uiso 1 1 calc R
N4 N 0.86103(9) 0.6474(3) 0.45260(13) 0.0344(6) Uani 1 1 d .
O4 O 0.88139(7) 0.8941(2) 0.52661(10) 0.0357(5) Uani 1 1 d .
C5 C 0.81319(10) 0.7277(3) 0.08442(14) 0.0302(6) Uani 1 1 d .
H5A H 0.8036 0.6834 0.0462 0.036 Uiso 1 1 calc R
H5B H 0.7900 0.7385 0.0857 0.036 Uiso 1 1 calc R
N5 N 0.79180(8) 0.7709(2) 0.36612(12) 0.0309(5) Uani 1 1 d .
C6 C 0.84787(11) 0.6715(3) 0.14521(15) 0.0325(6) Uani 1 1 d .
H6A H 0.8374 0.6061 0.1521 0.039 Uiso 1 1 calc R
H6B H 0.8688 0.6494 0.1404 0.039 Uiso 1 1 calc R
N6 N 0.83327(8) 0.9529(2) 0.37501(11) 0.0282(5) Uani 1 1 d .
C7 C 0.90864(10) 0.7082(3) 0.25457(16) 0.0336(6) Uani 1 1 d .
H7A H 0.9081 0.6325 0.2644 0.050 Uiso 1 1 calc R
H7B H 0.9198 0.7517 0.2932 0.050 Uiso 1 1 calc R
H7C H 0.9259 0.7164 0.2409 0.050 Uiso 1 1 calc R
C8 C 0.84198(9) 0.7517(2) 0.22671(13) 0.0260(5) Uani 1 1 d .
H8A H 0.8131 0.7639 0.1892 0.031 Uiso 1 1 calc R
H8B H 0.8513 0.8159 0.2547 0.031 Uiso 1 1 calc R
C9 C 0.84358(9) 0.6564(2) 0.26406(13) 0.0265(5) Uani 1 1 d .
C10 C 0.86594(9) 0.6627(2) 0.33127(14) 0.0272(5) Uani 1 1 d .
H10A H 0.8815 0.7254 0.3533 0.033 Uiso 1 1 calc R
C11 C 0.86589(10) 0.5787(3) 0.36661(14) 0.0298(6) Uani 1 1 d .
C12 C 0.84503(12) 0.4843(3) 0.33420(17) 0.0353(6) Uani 1 1 d .
H12A H 0.8457 0.4251 0.3576 0.042 Uiso 1 1 calc R
C13 C 0.82339(12) 0.4768(3) 0.26794(17) 0.0356(6) Uani 1 1 d .
H13A H 0.8097 0.4118 0.2465 0.043 Uiso 1 1 calc R
C14 C 0.82139(10) 0.5628(3) 0.23229(15) 0.0314(6) Uani 1 1 d .
H14A H 0.8050 0.5581 0.1866 0.038 Uiso 1 1 calc R
C15 C 0.80596(9) 1.0918(2) 0.13160(13) 0.0270(5) Uani 1 1 d .
H15A H 0.7833 1.0406 0.1152 0.032 Uiso 1 1 calc R
H15B H 0.7942 1.1589 0.1063 0.032 Uiso 1 1 calc R
C16 C 0.82619(9) 1.1159(2) 0.20173(13) 0.0267(5) Uani 1 1 d .
C17 C 0.84559(11) 1.2143(3) 0.22917(16) 0.0323(6) Uani 1 1 d .
H17A H 0.8435 1.2706 0.2028 0.039 Uiso 1 1 calc R
C18 C 0.86799(12) 1.2291(3) 0.29552(17) 0.0390(7) Uani 1 1 d .
H18A H 0.8811 1.2960 0.3142 0.047 Uiso 1 1 calc R
C20 C 0.85077(10) 1.0500(3) 0.30753(14) 0.0286(5) Uani 1 1 d .
C21 C 0.82765(9) 1.0368(2) 0.24058(14) 0.0271(5) Uani 1 1 d .
H21A H 0.8126 0.9723 0.2213 0.033 Uiso 1 1 calc R
C22 C 0.93258(9) 0.9508(2) 0.25507(12) 0.0258(5) Uani 1 1 d .
C24 C 1.02581(10) 0.9297(3) 0.64747(15) 0.0382(7) Uani 1 1 d .
H24A H 1.0503 0.9041 0.6560 0.046 Uiso 1 1 calc R
C25 C 0.98841(10) 0.8902(3) 0.59531(16) 0.0388(7) Uani 1 1 d .
H25A H 0.9873 0.8382 0.5677 0.047 Uiso 1 1 calc R
C26 C 0.95254(9) 0.9262(3) 0.58318(13) 0.0297(6) Uani 1 1 d .
C27 C 0.95416(9) 1.0026(3) 0.62319(14) 0.0347(7) Uani 1 1 d .
H27A H 0.9297 1.0265 0.6154 0.042 Uiso 1 1 calc R
C28 C 0.99160(10) 1.0443(3) 0.67473(14) 0.0337(6) Uani 1 1 d .
H28A H 0.9926 1.0982 0.7013 0.040 Uiso 1 1 calc R
C29 C 0.91185(9) 0.8844(3) 0.52783(13) 0.0301(6) Uani 1 1 d .
C30 C 0.88356(14) 0.6387(4) 0.52357(16) 0.0451(9) Uani 1 1 d .
H30A H 0.8855 0.5630 0.5354 0.068 Uiso 1 1 calc R
H30B H 0.8689 0.6789 0.5359 0.068 Uiso 1 1 calc R
H30C H 0.9111 0.6684 0.5462 0.068 Uiso 1 1 calc R
C31 C 0.81976(12) 0.5966(3) 0.41935(18) 0.0387(7) Uani 1 1 d .
H31A H 0.8115 0.6012 0.4476 0.046 Uiso 1 1 calc R
H31B H 0.8212 0.5197 0.4113 0.046 Uiso 1 1 calc R
C32 C 0.78790(11) 0.6535(3) 0.35499(16) 0.0362(7) Uani 1 1 d .
H32A H 0.7924 0.6351 0.3231 0.043 Uiso 1 1 calc R
H32B H 0.7601 0.6298 0.3377 0.043 Uiso 1 1 calc R
C33 C 0.77086(11) 0.8054(3) 0.39403(17) 0.0385(7) Uani 1 1 d .
H33A H 0.7412 0.7983 0.3612 0.058 Uiso 1 1 calc R
H33B H 0.7777 0.8805 0.4079 0.058 Uiso 1 1 calc R
H33C H 0.7800 0.7601 0.4312 0.058 Uiso 1 1 calc R
C34 C 0.77569(10) 0.8324(3) 0.30551(14) 0.0356(7) Uani 1 1 d .
H34A H 0.7455 0.8273 0.2753 0.043 Uiso 1 1 calc R
H34B H 0.7866 0.8012 0.2841 0.043 Uiso 1 1 calc R
C35 C 0.78829(10) 0.9483(3) 0.32176(14) 0.0347(6) Uani 1 1 d .
H35A H 0.7817 0.9865 0.2833 0.042 Uiso 1 1 calc R
H35B H 0.7734 0.9834 0.3356 0.042 Uiso 1 1 calc R
C36 C 0.84296(11) 1.0497(3) 0.41528(16) 0.0373(7) Uani 1 1 d .
H36A H 0.8344 1.1142 0.3884 0.056 Uiso 1 1 calc R
H36B H 0.8724 1.0527 0.4502 0.056 Uiso 1 1 calc R
H36C H 0.8284 1.0461 0.4338 0.056 Uiso 1 1 calc R
C37 C 0.88649(11) 0.5905(3) 0.43762(16) 0.0357(7) Uani 1 1 d .
H37A H 0.9123 0.6306 0.4579 0.043 Uiso 1 1 calc R
H37B H 0.8935 0.5181 0.4574 0.043 Uiso 1 1 calc R
C38 C 0.85694(10) 0.9558(3) 0.34917(14) 0.0304(6) Uani 1 1 d .
H38A H 0.8505 0.8895 0.3237 0.036 Uiso 1 1 calc R
H38C H 0.8863 0.9527 0.3864 0.036 Uiso 1 1 calc R
C39 C 1.02752(9) 1.0072(3) 0.68745(12) 0.0275(5) Uani 1 1 d .
C40 C 0.87145(11) 1.1474(3) 0.33463(15) 0.0347(6) Uani 1 1 d .
H40A H 0.8879 1.1576 0.3800 0.042 Uiso 1 1 calc R
Cl1S Cl 0.72421(2) 0.80198(6) 0.12581(3) 0.02865(14) Uani 1 1 d .
O1S O 0.68075(8) 0.8115(2) 0.08723(12) 0.0374(5) Uani 1 1 d .
O2S O 0.73491(13) 0.7932(5) 0.08407(18) 0.0998(19) Uani 1 1 d .
O3S O 0.73885(12) 0.7103(3) 0.16752(18) 0.0716(12) Uani 1 1 d .
O4S O 0.74364(11) 0.8944(2) 0.16551(15) 0.0587(9) Uani 1 1 d .
Cl2S Cl 1.19183(3) 0.58847(6) 0.93282(4) 0.03672(17) Uani 1 1 d .
O5S O 1.14991(11) 0.5974(3) 0.87819(19) 0.0629(9) Uani 1 1 d .
O6S O 1.21530(10) 0.5566(4) 0.91197(15) 0.0619(9) Uani 1 1 d .
O7S O 1.19743(15) 0.5081(2) 0.97642(19) 0.0674(11) Uani 1 1 d .
O8S O 1.20560(13) 0.6890(2) 0.96664(15) 0.0659(11) Uani 1 1 d .
C1L C 1.0316(2) 0.1520(7) 0.5655(3) 0.0798(18) Uani 1 1 d .
H1LA H 1.0359 0.2284 0.5770 0.120 Uiso 1 1 calc R
H1LB H 1.0439 0.1340 0.5445 0.120 Uiso 1 1 calc R
H1LC H 1.0443 0.1087 0.6047 0.120 Uiso 1 1 calc R
N1L N 0.9558(3) 0.1007(12) 0.4871(5) 0.181(5) Uani 1 1 d .
C2L C 0.9898(2) 0.1307(11) 0.5235(4) 0.127(4) Uani 1 1 d .
O1W O 0.9277(8) 0.5170(14) 0.1625(11) 0.133(9) Uani 0.33 1 d P
O3W O 1.0000 0.400(3) 0.2500 0.141(13) Uani 0.33 2 d SP
N1R N 0.9854(18) 0.394(6) 0.595(3) 0.29(4) Uani 0.25 1 d P
C1R C 0.9639(6) 0.3337(16) 0.5809(11) 0.063(5) Uani 0.25 1 d P
C2R C 0.9221(5) 0.3006(14) 0.5338(11) 0.058(5) Uani 0.25 1 d P
H2RA H 0.9040 0.3621 0.5219 0.088 Uiso 0.25 1 calc PR
H2RB H 0.9156 0.2438 0.5521 0.088 Uiso 0.25 1 calc PR
H2RC H 0.9182 0.2733 0.4953 0.088 Uiso 0.25 1 calc PR

loop_
_atom_site_aniso_label
_atom_site_aniso_U_11
_atom_site_aniso_U_22
_atom_site_aniso_U_33
_atom_site_aniso_U_23
_atom_site_aniso_U_13
_atom_site_aniso_U_12
Cu1 0.01650(15) 0.03317(17) 0.01209(13) -0.00426(10) 0.00692(11) -0.00430(11)
N1 0.0203(10) 0.0359(12) 0.0173(9) -0.0021(8) 0.0111(8) -0.0037(8)
C1 0.0286(14) 0.0341(14) 0.0320(14) -0.0025(11) 0.0212(12) -0.0044(11)
O1 0.0173(9) 0.0411(11) 0.0161(8) -0.0057(7) 0.0072(7) -0.0040(7)
Cu2 0.01702(16) 0.0449(2) 0.01324(14) -0.00562(12) 0.00778(12) -0.00634(12)
N2 0.0205(10) 0.0361(12) 0.0161(9) -0.0050(8) 0.0106(8) -0.0051(8)
C2 0.0254(13) 0.0410(15) 0.0166(10) -0.0006(10) 0.0115(10) -0.0023(11)
O2 0.0210(10) 0.0505(13) 0.0173(8) -0.0083(8) 0.0112(8) -0.0079(8)
N3 0.0255(11) 0.0345(12) 0.0185(9) -0.0031(8) 0.0137(9) -0.0014(9)
C3 0.0185(12) 0.0445(16) 0.0147(10) -0.0039(10) 0.0060(9) -0.0036(10)
O3 0.0189(9) 0.0498(12) 0.0141(8) -0.0073(8) 0.0072(7) -0.0065(8)
C4 0.0233(13) 0.0490(17) 0.0192(11) -0.0061(10) 0.0132(10) -0.0025(11)
N4 0.0337(14) 0.0489(16) 0.0215(11) -0.0018(10) 0.0173(11) -0.0077(11)
O4 0.0186(10) 0.0671(16) 0.0182(9) -0.0089(9) 0.0096(8) -0.0081(9)
C5 0.0330(15) 0.0348(14) 0.0222(11) -0.0094(10) 0.0166(12) -0.0131(11)
N5 0.0214(11) 0.0490(15) 0.0213(10) -0.0093(10) 0.0126(9) -0.0074(10)
C6 0.0430(18) 0.0325(14) 0.0277(13) -0.0075(11) 0.0246(14) -0.0040(12)
N6 0.0186(11) 0.0474(14) 0.0154(9) -0.0050(9) 0.0089(8) 0.0004(9)
C7 0.0289(15) 0.0432(16) 0.0279(13) 0.0050(12) 0.0170(12) 0.0075(12)
C8 0.0281(13) 0.0308(13) 0.0227(11) -0.0019(9) 0.0174(11) -0.0007(10)
C9 0.0267(13) 0.0315(13) 0.0224(11) -0.0025(9) 0.0157(11) -0.0015(10)
C10 0.0266(13) 0.0328(13) 0.0241(11) -0.0027(10) 0.0165(11) -0.0032(10)
C11 0.0311(15) 0.0356(14) 0.0254(12) 0.0004(10) 0.0188(12) -0.0016(11)
C12 0.0397(18) 0.0349(15) 0.0383(16) 0.0000(12) 0.0276(15) -0.0041(12)
C13 0.0384(18) 0.0331(15) 0.0394(16) -0.0072(12) 0.0259(15) -0.0071(12)
C14 0.0302(15) 0.0371(15) 0.0273(13) -0.0058(11) 0.0178(12) -0.0036(11)
C15 0.0219(12) 0.0375(14) 0.0210(11) 0.0001(10) 0.0129(10) 0.0013(10)
C16 0.0225(12) 0.0373(14) 0.0215(11) -0.0012(10) 0.0141(10) 0.0031(10)
C17 0.0343(16) 0.0342(14) 0.0297(13) -0.0016(11) 0.0204(13) 0.0018(11)
C18 0.0400(19) 0.0407(17) 0.0340(15) -0.0118(13) 0.0215(15) -0.0061(14)
C20 0.0276(14) 0.0369(14) 0.0219(11) -0.0036(10) 0.0155(11) 0.0024(10)
C21 0.0260(13) 0.0345(13) 0.0231(11) -0.0027(10) 0.0163(11) 0.0005(10)
C22 0.0187(12) 0.0391(14) 0.0141(9) -0.0032(9) 0.0073(9) -0.0034(10)
C24 0.0174(13) 0.062(2) 0.0259(13) -0.0171(13) 0.0083(11) -0.0021(12)
C25 0.0202(14) 0.059(2) 0.0274(14) -0.0189(13) 0.0095(12) -0.0046(13)
C26 0.0168(12) 0.0497(17) 0.0151(10) -0.0067(10) 0.0060(9) -0.0042(10)
C27 0.0172(12) 0.064(2) 0.0193(11) -0.0095(12) 0.0094(10) -0.0027(12)
C28 0.0212(13) 0.0565(19) 0.0200(11) -0.0105(12) 0.0109(11) -0.0023(12)
C29 0.0179(12) 0.0517(17) 0.0152(10) -0.0025(10) 0.0075(9) -0.0037(11)
C30 0.050(2) 0.062(2) 0.0215(13) 0.0047(14) 0.0213(15) -0.0034(17)
C31 0.0423(19) 0.0474(18) 0.0377(16) -0.0047(13) 0.0302(16) -0.0130(14)
C32 0.0291(16) 0.0490(18) 0.0321(14) -0.0124(13) 0.0196(13) -0.0126(13)
C33 0.0296(16) 0.060(2) 0.0313(15) -0.0104(14) 0.0215(14) -0.0070(14)
C34 0.0237(14) 0.058(2) 0.0183(11) -0.0065(12) 0.0095(11) -0.0013(12)
C35 0.0218(14) 0.0542(19) 0.0202(12) -0.0025(12) 0.0089(11) 0.0047(12)
C36 0.0349(17) 0.0530(19) 0.0266(13) -0.0101(13) 0.0201(13) -0.0005(14)
C37 0.0342(17) 0.0472(18) 0.0262(13) 0.0045(12) 0.0187(13) -0.0004(13)
C38 0.0326(15) 0.0392(15) 0.0240(12) 0.0006(10) 0.0198(12) 0.0054(11)
C39 0.0161(11) 0.0448(15) 0.0140(10) -0.0051(9) 0.0055(9) -0.0037(10)
C40 0.0333(16) 0.0429(17) 0.0257(13) -0.0090(12) 0.0169(13) -0.0030(12)
Cl1S 0.0201(3) 0.0402(3) 0.0172(2) -0.0055(2) 0.0071(2) -0.0006(2)
O1S 0.0214(11) 0.0460(13) 0.0340(11) -0.0062(9) 0.0114(9) -0.0001(9)
O2S 0.043(2) 0.220(6) 0.0417(18) -0.022(3) 0.0287(17) 0.010(3)
O3S 0.052(2) 0.0446(16) 0.056(2) 0.0116(14) 0.0016(16) -0.0015(14)
O4S 0.0442(18) 0.0502(16) 0.0385(15) -0.0133(12) 0.0032(13) -0.0103(13)
Cl2S 0.0470(5) 0.0320(3) 0.0335(4) -0.0014(3) 0.0259(4) -0.0020(3)
O5S 0.0439(19) 0.0500(17) 0.072(2) -0.0160(15) 0.0235(17) -0.0011(13)
O6S 0.0430(18) 0.115(3) 0.0365(14) -0.0176(16) 0.0288(14) -0.0158(18)
O7S 0.129(4) 0.0393(15) 0.077(2) 0.0115(14) 0.085(3) 0.0166(18)
O8S 0.086(3) 0.0370(14) 0.0382(15) -0.0068(11) 0.0198(17) -0.0087(15)
C1L 0.060(4) 0.135(6) 0.048(3) -0.002(3) 0.035(3) -0.014(3)
N1L 0.066(6) 0.322(16) 0.116(7) 0.075(8) 0.035(5) 0.011(7)
C2L 0.048(4) 0.252(12) 0.067(4) 0.050(6) 0.028(3) 0.000(5)
O1W 0.22(3) 0.099(11) 0.180(19) -0.070(12) 0.18(2) -0.066(13)
O3W 0.066(15) 0.30(4) 0.060(12) 0.000 0.041(12) 0.000
N1R 0.20(5) 0.42(8) 0.33(7) -0.33(7) 0.21(5) -0.22(6)
C1R 0.034(9) 0.054(10) 0.071(13) 0.013(9) 0.016(9) 0.015(7)
C2R 0.025(7) 0.053(9) 0.093(14) 0.038(9) 0.034(8) 0.009(6)

loop_
_atom_type_symbol
_atom_type_description
_atom_type_scat_dispersion_real
_atom_type_scat_dispersion_imag
_atom_type_scat_source
C C 0.0033 0.0016 'International Tables Vol C Tables 4.2.6.8 and 6.1.1.4'
H H 0.0000 0.0000 'International Tables Vol C Tables 4.2.6.8 and 6.1.1.4'
N N 0.0061 0.0033 'International Tables Vol C Tables 4.2.6.8 and 6.1.1.4'
O O 0.0106 0.0060 'International Tables Vol C Tables 4.2.6.8 and 6.1.1.4'
Cl Cl 0.1484 0.1585 'International Tables Vol C Tables 4.2.6.8 and 6.1.1.4'
Cu Cu 0.3201 1.2651 'International Tables Vol C Tables 4.2.6.8 and 6.1.1.4'

loop_
_geom_angle_atom_site_label_1
_geom_angle_atom_site_label_2
_geom_angle_atom_site_label_3
_geom_angle
_geom_angle_site_symmetry_1
_geom_angle_site_symmetry_3
O1 Cu1 N2 170.86(9) . .
O1 Cu1 N1 96.35(9) . .
N2 Cu1 N1 86.85(10) . .
O1 Cu1 N3 93.17(9) . .
N2 Cu1 N3 86.44(10) . .
N1 Cu1 N3 160.22(10) . .
O1 Cu1 O2 61.03(8) . .
N2 Cu1 O2 109.87(9) . .
N1 Cu1 O2 105.83(9) . .
N3 Cu1 O2 93.95(9) . .
O1 Cu1 C22 31.07(9) . .
N2 Cu1 C22 139.84(10) . .
N1 Cu1 C22 102.37(10) . .
N3 Cu1 C22 94.72(10) . .
O2 Cu1 C22 29.97(8) . .
C1 N1 C15 110.0(2) . .
C1 N1 C2 108.5(2) . .
C15 N1 C2 107.5(2) . .
C1 N1 Cu1 109.76(19) . .
C15 N1 Cu1 114.96(17) . .
C2 N1 Cu1 105.77(18) . .
C22 O1 Cu1 96.97(16) . .
O3 Cu2 N5 177.70(10) . .
O3 Cu2 N4 91.98(11) . .
N5 Cu2 N4 87.29(12) . .
O3 Cu2 N6 94.73(10) . .
N5 Cu2 N6 85.54(11) . .
N4 Cu2 N6 166.32(10) . .
O3 Cu2 O4 60.01(8) . .
N5 Cu2 O4 122.28(9) . .
N4 Cu2 O4 101.14(10) . .
N6 Cu2 O4 92.53(9) . .
O3 Cu2 C29 30.60(9) . .
N5 Cu2 C29 151.69(10) . .
N4 Cu2 C29 97.91(11) . .
N6 Cu2 C29 93.91(10) . .
O4 Cu2 C29 29.41(9) . .
C4 N2 C3 110.9(2) . .
C4 N2 C5 110.2(2) . .
C3 N2 C5 112.1(2) . .
C4 N2 Cu1 109.17(17) . .
C3 N2 Cu1 106.94(17) . .
C5 N2 Cu1 107.35(16) . .
N1 C2 C3 109.4(2) . .
C22 O2 Cu1 80.50(16) . .
C7 N3 C6 110.0(2) . .
C7 N3 C8 110.0(2) . .
C6 N3 C8 112.9(2) . .
C7 N3 Cu1 116.1(2) . .
C6 N3 Cu1 105.78(18) . .
C8 N3 Cu1 101.91(17) . .
N2 C3 C2 108.4(2) . .
C29 O3 Cu2 98.66(18) . .
C30 N4 C31 108.2(3) . .
C30 N4 C37 106.7(3) . .
C31 N4 C37 112.3(3) . .
C30 N4 Cu2 110.2(2) . .
C31 N4 Cu2 106.3(2) . .
C37 N4 Cu2 113.0(2) . .
C29 O4 Cu2 80.04(17) . .
N2 C5 C6 108.7(2) . .
C32 N5 C33 110.7(3) . .
C32 N5 C34 111.8(2) . .
C33 N5 C34 110.8(3) . .
C32 N5 Cu2 108.0(2) . .
C33 N5 Cu2 110.99(19) . .
C34 N5 Cu2 104.37(19) . .
N3 C6 C5 110.5(3) . .
C36 N6 C35 109.5(3) . .
C36 N6 C38 109.6(3) . .
C35 N6 C38 111.5(2) . .
C36 N6 Cu2 114.88(19) . .
C35 N6 Cu2 107.6(2) . .
C38 N6 Cu2 103.72(18) . .
N3 C8 C9 117.0(2) . .
C14 C9 C10 118.7(3) . .
C14 C9 C8 121.0(3) . .
C10 C9 C8 120.2(3) . .
C11 C10 C9 121.5(3) . .
C12 C11 C10 118.6(3) . .
C12 C11 C37 120.3(3) . .
C10 C11 C37 121.1(3) . .
C13 C12 C11 120.2(3) . .
C12 C13 C14 121.2(3) . .
C13 C14 C9 119.6(3) . .
N1 C15 C16 112.8(2) . .
C21 C16 C17 119.4(3) . .
C21 C16 C15 119.5(3) . .
C17 C16 C15 121.0(3) . .
C18 C17 C16 119.4(3) . .
C40 C18 C17 120.9(3) . .
C21 C20 C40 118.2(3) . .
C21 C20 C38 119.7(3) . .
C40 C20 C38 121.7(3) . .
C16 C21 C20 121.5(3) . .
O2 C22 O1 121.5(2) . .
O2 C22 C39 120.3(3) . 5_776
O1 C22 C39 118.2(2) . 5_776
O2 C22 Cu1 69.53(15) . .
O1 C22 Cu1 51.96(13) . .
C39 C22 Cu1 169.9(2) 5_776 .
C25 C24 C39 119.9(3) . .
C24 C25 C26 120.2(3) . .
C27 C26 C25 120.0(3) . .
C27 C26 C29 118.5(3) . .
C25 C26 C29 121.5(3) . .
C26 C27 C28 119.9(3) . .
C39 C28 C27 120.2(3) . .
O4 C29 O3 121.3(3) . .
O4 C29 C26 120.9(3) . .
O3 C29 C26 117.8(3) . .
O4 C29 Cu2 70.55(16) . .
O3 C29 Cu2 50.74(13) . .
C26 C29 Cu2 168.5(2) . .
N4 C31 C32 110.4(3) . .
N5 C32 C31 108.8(3) . .
N5 C34 C35 109.7(2) . .
N6 C35 C34 108.6(3) . .
C11 C37 N4 114.2(3) . .
N6 C38 C20 118.5(3) . .
C28 C39 C24 119.7(3) . .
C28 C39 C22 119.2(3) . 5_776
C24 C39 C22 121.1(3) . 5_776
C18 C40 C20 120.4(3) . .
O2S Cl1S O4S 108.8(3) . .
O2S Cl1S O1S 108.4(2) . .
O4S Cl1S O1S 110.65(19) . .
O2S Cl1S O3S 110.0(3) . .
O4S Cl1S O3S 107.5(2) . .
O1S Cl1S O3S 111.5(2) . .
O5S Cl2S O7S 111.0(3) . .
O5S Cl2S O6S 109.4(2) . .
O7S Cl2S O6S 107.2(2) . .
O5S Cl2S O8S 109.3(2) . .
O7S Cl2S O8S 108.0(2) . .
O6S Cl2S O8S 111.8(3) . .
N1L C2L C1L 172.0(15) . .
N1R C1R C2R 146(5) . .

loop_
_geom_bond_atom_site_label_1
_geom_bond_atom_site_label_2
_geom_bond_distance
_geom_bond_site_symmetry_2
Cu1 O1 1.9643(19) .
Cu1 N2 1.984(2) .
Cu1 N1 2.074(3) .
Cu1 N3 2.092(3) .
Cu1 O2 2.351(2) .
Cu1 C22 2.476(3) .
N1 C1 1.491(4) .
N1 C15 1.506(4) .
N1 C2 1.506(3) .
O1 C22 1.287(3) .
Cu2 O3 1.961(2) .
Cu2 N5 1.973(3) .
Cu2 N4 2.062(3) .
Cu2 N6 2.098(3) .
Cu2 O4 2.397(2) .
Cu2 C29 2.503(3) .
N2 C4 1.486(4) .
N2 C3 1.490(4) .
N2 C5 1.495(4) .
C2 C3 1.521(4) .
O2 C22 1.254(3) .
N3 C7 1.476(4) .
N3 C6 1.493(4) .
N3 C8 1.510(4) .
O3 C29 1.289(3) .
N4 C30 1.489(4) .
N4 C31 1.503(5) .
N4 C37 1.509(5) .
O4 C29 1.248(4) .
C5 C6 1.512(5) .
N5 C32 1.480(5) .
N5 C33 1.500(4) .
N5 C34 1.502(4) .
N6 C36 1.486(4) .
N6 C35 1.495(4) .
N6 C38 1.495(4) .
C8 C9 1.514(4) .
C9 C14 1.400(4) .
C9 C10 1.403(4) .
C10 C11 1.397(4) .
C11 C12 1.397(5) .
C11 C37 1.506(4) .
C12 C13 1.386(5) .
C13 C14 1.390(5) .
C15 C16 1.511(4) .
C16 C21 1.391(4) .
C16 C17 1.399(4) .
C17 C18 1.394(5) .
C18 C40 1.388(5) .
C20 C21 1.401(4) .
C20 C40 1.402(5) .
C20 C38 1.513(4) .
C22 C39 1.491(4) 5_776
C24 C25 1.384(4) .
C24 C39 1.395(4) .
C25 C26 1.390(5) .
C26 C27 1.387(4) .
C26 C29 1.490(4) .
C27 C28 1.390(4) .
C28 C39 1.389(4) .
C31 C32 1.537(6) .
C34 C35 1.504(5) .
C39 C22 1.491(4) 5_776
Cl1S O2S 1.414(3) .
Cl1S O4S 1.424(3) .
Cl1S O1S 1.431(3) .
Cl1S O3S 1.433(3) .
Cl2S O5S 1.425(4) .
Cl2S O7S 1.427(3) .
Cl2S O6S 1.433(3) .
Cl2S O8S 1.435(3) .
C1L C2L 1.394(10) .
N1L C2L 1.179(13) .
N1R C1R 1.04(5) .
C1R C2R 1.44(3) .

loop_
_geom_torsion_atom_site_label_1
_geom_torsion_atom_site_label_2
_geom_torsion_atom_site_label_3
_geom_torsion_atom_site_label_4
_geom_torsion
_geom_torsion_site_symmetry_4
O1 Cu1 N1 C1 47.43(18) .
N2 Cu1 N1 C1 -123.97(18) .
N3 Cu1 N1 C1 165.7(2) .
O2 Cu1 N1 C1 -14.21(18) .
C22 Cu1 N1 C1 16.52(19) .
O1 Cu1 N1 C15 -77.21(19) .
N2 Cu1 N1 C15 111.38(19) .
N3 Cu1 N1 C15 41.0(4) .
O2 Cu1 N1 C15 -138.85(18) .
C22 Cu1 N1 C15 -108.13(19) .
O1 Cu1 N1 C2 164.33(17) .
N2 Cu1 N1 C2 -7.07(18) .
N3 Cu1 N1 C2 -77.4(3) .
O2 Cu1 N1 C2 102.69(17) .
C22 Cu1 N1 C2 133.42(17) .
N2 Cu1 O1 C22 6.6(7) .
N1 Cu1 O1 C22 -103.47(18) .
N3 Cu1 O1 C22 93.90(19) .
O2 Cu1 O1 C22 1.13(17) .
O1 Cu1 N2 C4 -11.4(7) .
N1 Cu1 N2 C4 99.4(2) .
N3 Cu1 N2 C4 -99.2(2) .
O2 Cu1 N2 C4 -6.3(2) .
C22 Cu1 N2 C4 -6.1(3) .
O1 Cu1 N2 C3 -131.4(6) .
N1 Cu1 N2 C3 -20.57(18) .
N3 Cu1 N2 C3 140.81(19) .
O2 Cu1 N2 C3 -126.27(17) .
C22 Cu1 N2 C3 -126.08(19) .
O1 Cu1 N2 C5 108.1(6) .
N1 Cu1 N2 C5 -141.1(2) .
N3 Cu1 N2 C5 20.3(2) .
O2 Cu1 N2 C5 113.2(2) .
C22 Cu1 N2 C5 113.4(2) .
C1 N1 C2 C3 150.9(3) .
C15 N1 C2 C3 -90.1(3) .
Cu1 N1 C2 C3 33.2(3) .
O1 Cu1 O2 C22 -1.17(17) .
N2 Cu1 O2 C22 179.76(18) .
N1 Cu1 O2 C22 87.36(19) .
N3 Cu1 O2 C22 -92.60(18) .
O1 Cu1 N3 C7 -42.2(2) .
N2 Cu1 N3 C7 128.7(2) .
N1 Cu1 N3 C7 -160.9(2) .
O2 Cu1 N3 C7 19.0(2) .
C22 Cu1 N3 C7 -11.1(2) .
O1 Cu1 N3 C6 -164.5(2) .
N2 Cu1 N3 C6 6.3(2) .
N1 Cu1 N3 C6 76.8(3) .
O2 Cu1 N3 C6 -103.35(19) .
C22 Cu1 N3 C6 -133.4(2) .
O1 Cu1 N3 C8 77.31(17) .
N2 Cu1 N3 C8 -111.84(17) .
N1 Cu1 N3 C8 -41.4(3) .
O2 Cu1 N3 C8 138.47(16) .
C22 Cu1 N3 C8 108.42(17) .
C4 N2 C3 C2 -74.5(3) .
C5 N2 C3 C2 161.9(2) .
Cu1 N2 C3 C2 44.5(2) .
N1 C2 C3 N2 -52.6(3) .
N5 Cu2 O3 C29 -174(3) .
N4 Cu2 O3 C29 -102.2(2) .
N6 Cu2 O3 C29 89.7(2) .
O4 Cu2 O3 C29 -0.51(19) .
O3 Cu2 N4 C30 59.6(2) .
N5 Cu2 N4 C30 -122.6(3) .
N6 Cu2 N4 C30 179(100) .
O4 Cu2 N4 C30 -0.2(3) .
C29 Cu2 N4 C30 29.4(3) .
O3 Cu2 N4 C31 176.62(19) .
N5 Cu2 N4 C31 -5.57(19) .
N6 Cu2 N4 C31 -64.0(5) .
O4 Cu2 N4 C31 116.81(19) .
C29 Cu2 N4 C31 146.47(19) .
O3 Cu2 N4 C37 -59.7(2) .
N5 Cu2 N4 C37 118.1(2) .
N6 Cu2 N4 C37 59.7(6) .
O4 Cu2 N4 C37 -119.5(2) .
C29 Cu2 N4 C37 -89.9(2) .
O3 Cu2 O4 C29 0.5(2) .
N5 Cu2 O4 C29 -179.8(2) .
N4 Cu2 O4 C29 86.3(2) .
N6 Cu2 O4 C29 -93.5(2) .
C4 N2 C5 C6 75.5(3) .
C3 N2 C5 C6 -160.5(2) .
Cu1 N2 C5 C6 -43.4(3) .
O3 Cu2 N5 C32 51(3) .
N4 Cu2 N5 C32 -20.25(19) .
N6 Cu2 N5 C32 148.1(2) .
O4 Cu2 N5 C32 -121.73(19) .
C29 Cu2 N5 C32 -121.9(3) .
O3 Cu2 N5 C33 173(3) .
N4 Cu2 N5 C33 101.3(2) .
N6 Cu2 N5 C33 -90.4(2) .
O4 Cu2 N5 C33 -0.2(3) .
C29 Cu2 N5 C33 -0.4(4) .
O3 Cu2 N5 C34 -68(3) .
N4 Cu2 N5 C34 -139.3(2) .
N6 Cu2 N5 C34 29.0(2) .
O4 Cu2 N5 C34 119.19(19) .
C29 Cu2 N5 C34 119.0(3) .
C7 N3 C6 C5 -158.2(3) .
C8 N3 C6 C5 78.6(3) .
Cu1 N3 C6 C5 -32.0(3) .
N2 C5 C6 N3 51.1(3) .
O3 Cu2 N6 C36 -63.4(2) .
N5 Cu2 N6 C36 118.9(2) .
N4 Cu2 N6 C36 177.5(4) .
O4 Cu2 N6 C36 -3.3(2) .
C29 Cu2 N6 C36 -32.7(2) .
O3 Cu2 N6 C35 174.41(17) .
N5 Cu2 N6 C35 -3.29(18) .
N4 Cu2 N6 C35 55.3(5) .
O4 Cu2 N6 C35 -125.48(17) .
C29 Cu2 N6 C35 -154.91(18) .
O3 Cu2 N6 C38 56.22(19) .
N5 Cu2 N6 C38 -121.49(19) .
N4 Cu2 N6 C38 -62.9(5) .
O4 Cu2 N6 C38 116.33(18) .
C29 Cu2 N6 C38 86.90(19) .
C7 N3 C8 C9 -48.5(3) .
C6 N3 C8 C9 74.8(3) .
Cu1 N3 C8 C9 -172.2(2) .
N3 C8 C9 C14 -77.1(4) .
N3 C8 C9 C10 106.0(3) .
C14 C9 C10 C11 -1.1(5) .
C8 C9 C10 C11 175.9(3) .
C9 C10 C11 C12 4.0(5) .
C9 C10 C11 C37 -173.8(3) .
C10 C11 C12 C13 -2.9(5) .
C37 C11 C12 C13 174.9(3) .
C11 C12 C13 C14 -1.0(6) .
C12 C13 C14 C9 3.9(5) .
C10 C9 C14 C13 -2.8(5) .
C8 C9 C14 C13 -179.8(3) .
C1 N1 C15 C16 -63.1(3) .
C2 N1 C15 C16 178.9(2) .
Cu1 N1 C15 C16 61.4(3) .
N1 C15 C16 C21 -89.0(3) .
N1 C15 C16 C17 87.2(3) .
C21 C16 C17 C18 3.7(5) .
C15 C16 C17 C18 -172.5(3) .
C16 C17 C18 C40 0.3(5) .
C17 C16 C21 C20 -5.1(4) .
C15 C16 C21 C20 171.2(3) .
C40 C20 C21 C16 2.4(5) .
C38 C20 C21 C16 -170.4(3) .
Cu1 O2 C22 O1 1.8(3) .
Cu1 O2 C22 C39 -177.2(3) 5_776
Cu1 O1 C22 O2 -2.2(3) .
Cu1 O1 C22 C39 176.9(2) 5_776
O1 Cu1 C22 O2 178.0(3) .
N2 Cu1 C22 O2 -0.4(3) .
N1 Cu1 C22 O2 -100.30(18) .
N3 Cu1 C22 O2 89.72(18) .
N2 Cu1 C22 O1 -178.37(17) .
N1 Cu1 C22 O1 81.68(18) .
N3 Cu1 C22 O1 -88.30(18) .
O2 Cu1 C22 O1 -178.0(3) .
O1 Cu1 C22 C39 -15.8(11) 5_776
N2 Cu1 C22 C39 165.8(12) 5_776
N1 Cu1 C22 C39 65.9(12) 5_776
N3 Cu1 C22 C39 -104.1(12) 5_776
O2 Cu1 C22 C39 166.2(13) 5_776
C39 C24 C25 C26 -1.0(6) .
C24 C25 C26 C27 0.5(6) .
C24 C25 C26 C29 -179.4(4) .
C25 C26 C27 C28 1.0(5) .
C29 C26 C27 C28 -179.1(3) .
C26 C27 C28 C39 -1.9(5) .
Cu2 O4 C29 O3 -0.8(3) .
Cu2 O4 C29 C26 178.7(3) .
Cu2 O3 C29 O4 1.0(4) .
Cu2 O3 C29 C26 -178.5(3) .
C27 C26 C29 O4 -19.0(5) .
C25 C26 C29 O4 160.8(4) .
C27 C26 C29 O3 160.5(3) .
C25 C26 C29 O3 -19.6(5) .
C27 C26 C29 Cu2 154.8(11) .
C25 C26 C29 Cu2 -25.3(14) .
O3 Cu2 C29 O4 -179.1(3) .
N5 Cu2 C29 O4 0.4(4) .
N4 Cu2 C29 O4 -98.7(2) .
N6 Cu2 C29 O4 88.2(2) .
N5 Cu2 C29 O3 179.5(2) .
N4 Cu2 C29 O3 80.4(2) .
N6 Cu2 C29 O3 -92.7(2) .
O4 Cu2 C29 O3 179.1(3) .
O3 Cu2 C29 C26 6.5(11) .
N5 Cu2 C29 C26 -174.0(11) .
N4 Cu2 C29 C26 86.9(12) .
N6 Cu2 C29 C26 -86.2(12) .
O4 Cu2 C29 C26 -174.4(14) .
C30 N4 C31 C32 148.1(3) .
C37 N4 C31 C32 -94.4(3) .
Cu2 N4 C31 C32 29.7(3) .
C33 N5 C32 C31 -80.1(3) .
C34 N5 C32 C31 155.9(3) .
Cu2 N5 C32 C31 41.7(3) .
N4 C31 C32 N5 -48.2(4) .
C32 N5 C34 C35 -168.0(3) .
C33 N5 C34 C35 68.1(3) .
Cu2 N5 C34 C35 -51.5(3) .
C36 N6 C35 C34 -149.3(3) .
C38 N6 C35 C34 89.2(3) .
Cu2 N6 C35 C34 -23.8(3) .
N5 C34 C35 N6 50.5(3) .
C12 C11 C37 N4 -95.6(4) .
C10 C11 C37 N4 82.2(4) .
C30 N4 C37 C11 172.5(3) .
C31 N4 C37 C11 54.1(4) .
Cu2 N4 C37 C11 -66.2(3) .
C36 N6 C38 C20 -59.2(3) .
C35 N6 C38 C20 62.2(4) .
Cu2 N6 C38 C20 177.7(2) .
C21 C20 C38 N6 -104.6(3) .
C40 C20 C38 N6 82.9(4) .
C27 C28 C39 C24 1.4(5) .
C27 C28 C39 C22 -177.0(3) 5_776
C25 C24 C39 C28 0.1(6) .
C25 C24 C39 C22 178.4(3) 5_776
C17 C18 C40 C20 -3.1(5) .
C21 C20 C40 C18 1.7(5) .
C38 C20 C40 C18 174.3(3) .
